data_4038242
loop_
_publ_author_name
'Ye, Zhi-Peng'
'Xia, Peng-Ju'
'Liu, Fang'
'Hu, Yuan-Zhuo'
'Song, Dan'
'Xiao, Jun-An'
'Huang, Ping'
'Xiang, Hao-Yue'
'Chen, Xiao-Qing'
'Yang, Hua'

_publ_section_title
;
 Visible-Light-Induced, Catalyst-Free Radical Cross-Coupling Cyclization
 of <i>N</i>-Allylbromodifluoroacetamides with Disulfides or Diselenides.
;
_journal_issue 8
_journal_name_full 'The Journal of organic chemistry'
_journal_page_first 5670
_journal_page_last 5682
_journal_paper_doi 10.1021/acs.joc.9b03490
_journal_volume 85
_journal_year 2020
_chemical_formula_sum 'C17 H15 F2 N O S'
_chemical_formula_weight 319.36
_space_group_IT_number 14
_space_group_name_Hall '-P 2yn'
_space_group_name_H-M_alt 'P 1 21/n 1'
_symmetry_cell_setting monoclinic
_symmetry_space_group_name_H-M 'P 1 21/n 1'
_atom_sites_solution_hydrogens geom
_atom_sites_solution_primary direct
_atom_sites_solution_secondary difmap
_audit_creation_method SHELXL-97
_cell_angle_alpha 90.00
_cell_angle_beta 102.166(2)
_cell_angle_gamma 90.00
_cell_formula_units_Z 4
_cell_length_a 7.7803(5)
_cell_length_b 10.9236(8)
_cell_length_c 18.3596(14)
_cell_measurement_reflns_used 3505
_cell_measurement_temperature 293(2)
_cell_measurement_theta_max 27.52
_cell_measurement_theta_min 2.94
_cell_volume 1525.32(19)
_computing_structure_refinement 'SHELXL-97 (Sheldrick, 1997)'
_computing_structure_solution 'SHELXS-97 (Sheldrick, 1990)'
_diffrn_ambient_temperature 293(2)
_diffrn_measured_fraction_theta_full 0.998
_diffrn_measured_fraction_theta_max 0.998
_diffrn_measurement_device_type 'CCD area detector'
_diffrn_measurement_method 'phi and omega scans'
_diffrn_radiation_monochromator graphite
_diffrn_radiation_source 'fine-focus sealed tube'
_diffrn_radiation_type MoK\a
_diffrn_radiation_wavelength 0.71073
_diffrn_reflns_av_R_equivalents 0.0360
_diffrn_reflns_av_sigmaI/netI 0.0278
_diffrn_reflns_limit_h_max 9
_diffrn_reflns_limit_h_min -10
_diffrn_reflns_limit_k_max 13
_diffrn_reflns_limit_k_min -14
_diffrn_reflns_limit_l_max 23
_diffrn_reflns_limit_l_min -23
_diffrn_reflns_number 22680
_diffrn_reflns_theta_full 27.52
_diffrn_reflns_theta_max 27.52
_diffrn_reflns_theta_min 2.94
_exptl_absorpt_coefficient_mu 0.234
_exptl_crystal_colour COLORLESS
_exptl_crystal_density_diffrn 1.391
_exptl_crystal_density_method 'not measured'
_exptl_crystal_description BAR
_exptl_crystal_F_000 664
_exptl_crystal_size_max 0.3
_exptl_crystal_size_mid 0.2
_exptl_crystal_size_min 0.2
_refine_diff_density_max 2.488
_refine_diff_density_min -0.618
_refine_diff_density_rms 0.106
_refine_ls_extinction_method none
_refine_ls_goodness_of_fit_ref 1.752
_refine_ls_hydrogen_treatment mixed
_refine_ls_matrix_type full
_refine_ls_number_parameters 209
_refine_ls_number_reflns 3505
_refine_ls_number_restraints 0
_refine_ls_restrained_S_all 1.752
_refine_ls_R_factor_all 0.1613
_refine_ls_R_factor_gt 0.1262
_refine_ls_shift/su_max 0.264
_refine_ls_shift/su_mean 0.060
_refine_ls_structure_factor_coef Fsqd
_refine_ls_weighting_details 'calc w=1/[\s^2^(Fo^2^)+(0.2000P)^2^+0.0000P] where P=(Fo^2^+2Fc^2^)/3'
_refine_ls_weighting_scheme calc
_refine_ls_wR_factor_gt 0.4134
_refine_ls_wR_factor_ref 0.4429
_reflns_number_gt 2290
_reflns_number_total 3505
_reflns_threshold_expression >2sigma(I)
_cod_data_source_file jo9b03490_si_002.cif
_cod_data_source_block ja
_cod_depositor_comments
;
The following automatic conversions were performed:

data item '_symmetry_cell_setting' value 'Monoclinic' was changed to
'monoclinic' in accordance with the
/home/data/users/saulius/crontab/automatic-downloads/rss-feeds/ACS/lib/dictionaries/cif_core.dic
dictionary named 'cif_core.dic' version 2.4.2 last updated on
2011-04-26.

Automatic conversion script
Id: cif_fix_values 7556 2019-12-06 15:28:31Z antanas 

 Adding full bibliography for 4038242.cif.
;
_cod_original_sg_symbol_H-M P2(1)/n
_cod_database_code 4038242

loop_
_symmetry_equiv_pos_as_xyz
'x, y, z'
'-x+1/2, y+1/2, -z+1/2'
'-x, -y, -z'
'x-1/2, -y-1/2, z-1/2'

loop_
_atom_site_label
_atom_site_type_symbol
_atom_site_fract_x
_atom_site_fract_y
_atom_site_fract_z
_atom_site_U_iso_or_equiv
_atom_site_adp_type
_atom_site_occupancy
_atom_site_symmetry_multiplicity
_atom_site_calc_flag
_atom_site_refinement_flags
_atom_site_disorder_assembly
_atom_site_disorder_group
S1 S 0.4013(2) 0.99039(15) 0.17837(11) 0.0970(8) Uani 1 1 d . . .
F1 F 0.4227(5) 0.8803(4) -0.0131(3) 0.1287(17) Uani 1 1 d . . .
F2 F 0.1559(5) 0.9267(3) -0.0058(3) 0.1216(16) Uani 1 1 d . . .
O1 O 0.1427(8) 0.7336(4) -0.1103(3) 0.1105(17) Uani 1 1 d . A .
N1 N 0.2459(4) 0.6272(3) -0.00176(18) 0.0470(9) Uani 1 1 d . A .
C1 C -0.0754(10) 1.0093(7) 0.2248(4) 0.094(2) Uani 1 1 d . A .
H1A H -0.1685 1.0643 0.2133 0.113 Uiso 1 1 calc R . .
C2 C 0.0494(12) 0.8400(6) 0.2900(3) 0.093(2) Uani 1 1 d . A .
H2A H 0.0395 0.7758 0.3221 0.112 Uiso 1 1 calc R . .
C3 C -0.0861(9) 0.9160(8) 0.2684(4) 0.089(2) Uani 1 1 d . . .
H3A H -0.1900 0.9024 0.2846 0.107 Uiso 1 1 calc R . .
C4 C 0.4500(19) 0.8322(16) 0.1535(12) 0.053(4) Uani 0.48(4) 1 d P A 2
H4A H 0.5647 0.8294 0.1407 0.064 Uiso 0.48(4) 1 calc PR A 2
H4B H 0.4524 0.7786 0.1959 0.064 Uiso 0.48(4) 1 calc PR A 2
C4' C 0.461(3) 0.866(3) 0.1298(19) 0.099(8) Uani 0.52(4) 1 d P A 1
H4'A H 0.5282 0.8963 0.0948 0.119 Uiso 0.52(4) 1 calc PR A 1
H4'B H 0.5372 0.8135 0.1649 0.119 Uiso 0.52(4) 1 calc PR A 1
C5 C 0.1065(7) 0.3550(6) -0.1200(3) 0.0777(16) Uani 1 1 d . . .
H5A H 0.0514 0.3370 -0.1688 0.093 Uiso 1 1 calc R . .
C6 C 0.2711(7) 0.8347(5) 0.0086(5) 0.095(2) Uani 1 1 d . A .
C7 C 0.0726(8) 1.0273(5) 0.1957(3) 0.0755(15) Uani 1 1 d . . .
H7A H 0.0739 1.0903 0.1617 0.091 Uiso 1 1 calc R A .
C8 C 0.1990(9) 0.8549(6) 0.2663(3) 0.094(2) Uani 1 1 d . . .
H8A H 0.2927 0.8016 0.2820 0.113 Uiso 1 1 calc R A .
C9 C 0.3071(6) 0.7873(5) 0.0862(3) 0.0723(16) Uani 1 1 d . . .
H9A H 0.2029 0.7987 0.1075 0.087 Uiso 1 1 calc R A 1
C10 C 0.2358(8) 0.2884(5) -0.0042(4) 0.0796(16) Uani 1 1 d . . .
H10A H 0.2700 0.2247 0.0293 0.096 Uiso 1 1 calc R . .
C11 C 0.2085(7) 0.7270(4) -0.0441(3) 0.0679(13) Uani 1 1 d . . .
C12 C 0.2699(7) 0.4101(5) 0.0213(3) 0.0642(13) Uani 1 1 d . A .
H12A H 0.3269 0.4258 0.0702 0.077 Uiso 1 1 calc R . .
C13 C 0.2145(7) 0.9552(5) 0.2155(3) 0.0678(14) Uani 1 1 d . A .
C14 C 0.1588(7) 0.2615(5) -0.0724(3) 0.0736(15) Uani 1 1 d . . .
H14A H 0.1405 0.1806 -0.0877 0.088 Uiso 1 1 calc R . .
C15 C 0.3372(6) 0.6529(5) 0.0763(3) 0.0614(12) Uani 1 1 d . A .
H15A H 0.4618 0.6349 0.0836 0.074 Uiso 1 1 calc R . .
H15B H 0.2874 0.6046 0.1111 0.074 Uiso 1 1 calc R . .
C16 C 0.1313(7) 0.4762(5) -0.0992(2) 0.0604(12) Uani 1 1 d . A .
H16A H 0.0906 0.5383 -0.1331 0.072 Uiso 1 1 calc R . .
C17 C 0.2172(5) 0.5042(4) -0.0277(2) 0.0454(10) Uani 1 1 d . . .

loop_
_atom_site_aniso_label
_atom_site_aniso_U_11
_atom_site_aniso_U_22
_atom_site_aniso_U_33
_atom_site_aniso_U_23
_atom_site_aniso_U_13
_atom_site_aniso_U_12
S1 0.0695(11) 0.0722(11) 0.1506(18) -0.0468(9) 0.0260(10) -0.0152(7)
F1 0.095(3) 0.074(2) 0.229(5) 0.029(3) 0.061(3) -0.016(2)
F2 0.110(3) 0.059(2) 0.190(4) -0.018(2) 0.019(3) 0.034(2)
O1 0.165(5) 0.071(3) 0.093(3) 0.026(2) 0.021(3) 0.036(3)
N1 0.0508(18) 0.0438(18) 0.0475(17) -0.0066(14) 0.0125(13) -0.0032(15)
C1 0.079(4) 0.083(4) 0.115(5) -0.021(4) 0.009(4) 0.012(3)
C2 0.149(6) 0.078(4) 0.052(3) -0.010(3) 0.019(3) -0.037(4)
C3 0.080(4) 0.111(6) 0.082(4) -0.033(4) 0.028(3) -0.020(4)
C4 0.025(6) 0.050(7) 0.087(9) -0.016(6) 0.013(5) 0.005(5)
C4' 0.073(8) 0.115(17) 0.124(17) -0.076(13) 0.055(9) -0.053(10)
C5 0.072(3) 0.087(4) 0.073(3) -0.032(3) 0.014(2) -0.023(3)
C6 0.055(3) 0.041(3) 0.193(7) -0.010(3) 0.040(4) 0.006(2)
C7 0.075(4) 0.066(3) 0.082(3) -0.003(3) 0.010(3) -0.002(3)
C8 0.098(4) 0.074(4) 0.088(4) -0.033(3) -0.030(3) 0.028(3)
C9 0.041(2) 0.069(3) 0.107(4) -0.040(3) 0.018(2) -0.006(2)
C10 0.086(4) 0.047(3) 0.110(4) 0.002(3) 0.030(3) 0.000(3)
C11 0.075(3) 0.053(3) 0.078(3) 0.005(2) 0.020(3) 0.016(2)
C12 0.083(3) 0.054(3) 0.055(2) 0.003(2) 0.015(2) 0.003(2)
C13 0.065(3) 0.069(3) 0.066(3) -0.027(2) 0.006(2) -0.002(2)
C14 0.058(3) 0.061(3) 0.108(4) -0.018(3) 0.030(3) -0.012(2)
C15 0.056(2) 0.066(3) 0.064(3) -0.017(2) 0.017(2) 0.001(2)
C16 0.066(3) 0.064(3) 0.051(2) -0.001(2) 0.011(2) -0.005(2)
C17 0.042(2) 0.048(2) 0.049(2) -0.0099(16) 0.0157(16) -0.0018(15)

loop_
_atom_type_symbol
_atom_type_description
_atom_type_scat_dispersion_real
_atom_type_scat_dispersion_imag
_atom_type_scat_source
C C 0.0033 0.0016 'International Tables Vol C Tables 4.2.6.8 and 6.1.1.4'
H H 0.0000 0.0000 'International Tables Vol C Tables 4.2.6.8 and 6.1.1.4'
F F 0.0171 0.0103 'International Tables Vol C Tables 4.2.6.8 and 6.1.1.4'
N N 0.0061 0.0033 'International Tables Vol C Tables 4.2.6.8 and 6.1.1.4'
O O 0.0106 0.0060 'International Tables Vol C Tables 4.2.6.8 and 6.1.1.4'
S S 0.1246 0.1234 'International Tables Vol C Tables 4.2.6.8 and 6.1.1.4'

loop_
_geom_angle_atom_site_label_1
_geom_angle_atom_site_label_2
_geom_angle_atom_site_label_3
_geom_angle
_geom_angle_site_symmetry_1
_geom_angle_site_symmetry_3
_geom_angle_publ_flag
C4' S1 C13 110.8(9) . . ?
C4' S1 C4 18.7(11) . . ?
C13 S1 C4 96.9(7) . . ?
C11 N1 C17 125.1(4) . . ?
C11 N1 C15 114.1(4) . . ?
C17 N1 C15 120.6(3) . . ?
C3 C1 C7 120.9(7) . . ?
C3 C1 H1A 119.5 . . ?
C7 C1 H1A 119.6 . . ?
C8 C2 C3 121.0(6) . . ?
C8 C2 H2A 119.5 . . ?
C3 C2 H2A 119.5 . . ?
C1 C3 C2 121.2(6) . . ?
C1 C3 H3A 119.4 . . ?
C2 C3 H3A 119.4 . . ?
C9 C4 S1 109.9(8) . . ?
C9 C4 H4A 109.7 . . ?
S1 C4 H4A 109.7 . . ?
C9 C4 H4B 109.7 . . ?
S1 C4 H4B 109.7 . . ?
H4A C4 H4B 108.2 . . ?
C9 C4' S1 116.1(12) . . ?
C9 C4' H4'A 108.1 . . ?
S1 C4' H4'A 108.2 . . ?
C9 C4' H4'B 108.4 . . ?
S1 C4' H4'B 108.4 . . ?
H4'A C4' H4'B 107.4 . . ?
C14 C5 C16 122.8(5) . . ?
C14 C5 H5A 118.6 . . ?
C16 C5 H5A 118.6 . . ?
F2 C6 F1 104.2(5) . . ?
F2 C6 C9 115.8(6) . . ?
F1 C6 C9 113.1(5) . . ?
F2 C6 C11 110.0(5) . . ?
F1 C6 C11 105.4(5) . . ?
C9 C6 C11 107.9(4) . . ?
C13 C7 C1 121.1(6) . . ?
C13 C7 H7A 119.5 . . ?
C1 C7 H7A 119.4 . . ?
C2 C8 C13 119.7(6) . . ?
C2 C8 H8A 120.2 . . ?
C13 C8 H8A 120.2 . . ?
C6 C9 C15 103.2(4) . . ?
C6 C9 C4' 105.7(16) . . ?
C15 C9 C4' 118.8(13) . . ?
C6 C9 C4 127.6(9) . . ?
C15 C9 C4 107.4(7) . . ?
C4' C9 C4 21.9(12) . . ?
C6 C9 H9A 109.6 . . ?
C15 C9 H9A 109.6 . . ?
C4' C9 H9A 109.5 . . ?
C4 C9 H9A 98.8 . . ?
C14 C10 C12 123.1(6) . . ?
C14 C10 H10A 118.4 . . ?
C12 C10 H10A 118.5 . . ?
O1 C11 N1 128.6(5) . . ?
O1 C11 C6 126.4(5) . . ?
N1 C11 C6 104.9(5) . . ?
C17 C12 C10 118.6(5) . . ?
C17 C12 H12A 120.7 . . ?
C10 C12 H12A 120.7 . . ?
C7 C13 C8 116.1(5) . . ?
C7 C13 S1 117.5(5) . . ?
C8 C13 S1 126.4(5) . . ?
C10 C14 C5 117.8(5) . . ?
C10 C14 H14A 121.1 . . ?
C5 C14 H14A 121.1 . . ?
N1 C15 C9 104.2(4) . . ?
N1 C15 H15A 110.9 . . ?
C9 C15 H15A 111.0 . . ?
N1 C15 H15B 110.9 . . ?
C9 C15 H15B 110.9 . . ?
H15A C15 H15B 108.9 . . ?
C17 C16 C5 119.2(5) . . ?
C17 C16 H16A 120.4 . . ?
C5 C16 H16A 120.4 . . ?
C12 C17 C16 118.5(4) . . ?
C12 C17 N1 118.9(4) . . ?
C16 C17 N1 122.5(4) . . ?

loop_
_geom_bond_atom_site_label_1
_geom_bond_atom_site_label_2
_geom_bond_distance
_geom_bond_site_symmetry_2
_geom_bond_publ_flag
S1 C4' 1.74(2) . ?
S1 C13 1.773(6) . ?
S1 C4 1.847(16) . ?
F1 C6 1.412(6) . ?
F2 C6 1.335(6) . ?
O1 C11 1.218(7) . ?
N1 C11 1.334(6) . ?
N1 C17 1.427(5) . ?
N1 C15 1.485(6) . ?
C1 C3 1.309(10) . ?
C1 C7 1.382(9) . ?
C1 H1A 0.9300 . ?
C2 C8 1.336(10) . ?
C2 C3 1.334(10) . ?
C2 H2A 0.9300 . ?
C3 H3A 0.9300 . ?
C4 C9 1.558(18) . ?
C4 H4A 0.9700 . ?
C4 H4B 0.9700 . ?
C4' C9 1.55(2) . ?
C4' H4'A 0.9700 . ?
C4' H4'B 0.9700 . ?
C5 C14 1.350(9) . ?
C5 C16 1.381(7) . ?
C5 H5A 0.9300 . ?
C6 C9 1.485(10) . ?
C6 C11 1.536(8) . ?
C7 C13 1.343(8) . ?
C7 H7A 0.9300 . ?
C8 C13 1.459(9) . ?
C8 H8A 0.9300 . ?
C9 C15 1.504(7) . ?
C9 H9A 0.9800 . ?
C10 C14 1.302(9) . ?
C10 C12 1.415(7) . ?
C10 H10A 0.9300 . ?
C12 C17 1.371(6) . ?
C12 H12A 0.9300 . ?
C14 H14A 0.9300 . ?
C15 H15A 0.9700 . ?
C15 H15B 0.9700 . ?
C16 C17 1.376(6) . ?
C16 H16A 0.9300 . ?

loop_
_geom_torsion_atom_site_label_1
_geom_torsion_atom_site_label_2
_geom_torsion_atom_site_label_3
_geom_torsion_atom_site_label_4
_geom_torsion
_geom_torsion_site_symmetry_1
_geom_torsion_site_symmetry_2
_geom_torsion_site_symmetry_3
_geom_torsion_site_symmetry_4
_geom_torsion_publ_flag
C7 C1 C3 C2 4.5(10) . . . . ?
C8 C2 C3 C1 -1.8(9) . . . . ?
C4' S1 C4 C9 -69(3) . . . . ?
C13 S1 C4 C9 70.7(12) . . . . ?
C13 S1 C4' C9 36(3) . . . . ?
C4 S1 C4' C9 79(3) . . . . ?
C3 C1 C7 C13 -5.1(9) . . . . ?
C3 C2 C8 C13 -0.4(8) . . . . ?
F2 C6 C9 C15 146.0(5) . . . . ?
F1 C6 C9 C15 -93.9(5) . . . . ?
C11 C6 C9 C15 22.3(5) . . . . ?
F2 C6 C9 C4' -88.6(10) . . . . ?
F1 C6 C9 C4' 31.6(10) . . . . ?
C11 C6 C9 C4' 147.8(9) . . . . ?
F2 C6 C9 C4 -89.3(9) . . . . ?
F1 C6 C9 C4 30.8(9) . . . . ?
C11 C6 C9 C4 147.0(8) . . . . ?
S1 C4' C9 C6 96(2) . . . . ?
S1 C4' C9 C15 -149.3(17) . . . . ?
S1 C4' C9 C4 -86(3) . . . . ?
S1 C4 C9 C6 65.8(14) . . . . ?
S1 C4 C9 C15 -171.3(8) . . . . ?
S1 C4 C9 C4' 64(3) . . . . ?
C17 N1 C11 O1 1.2(8) . . . . ?
C15 N1 C11 O1 176.1(6) . . . . ?
C17 N1 C11 C6 -177.4(4) . . . . ?
C15 N1 C11 C6 -2.5(5) . . . . ?
F2 C6 C11 O1 41.3(8) . . . . ?
F1 C6 C11 O1 -70.4(7) . . . . ?
C9 C6 C11 O1 168.4(6) . . . . ?
F2 C6 C11 N1 -140.1(5) . . . . ?
F1 C6 C11 N1 108.2(5) . . . . ?
C9 C6 C11 N1 -12.9(5) . . . . ?
C14 C10 C12 C17 1.0(9) . . . . ?
C1 C7 C13 C8 2.8(8) . . . . ?
C1 C7 C13 S1 -177.1(4) . . . . ?
C2 C8 C13 C7 -0.2(7) . . . . ?
C2 C8 C13 S1 179.7(4) . . . . ?
C4' S1 C13 C7 -122.5(14) . . . . ?
C4 S1 C13 C7 -135.4(7) . . . . ?
C4' S1 C13 C8 57.6(14) . . . . ?
C4 S1 C13 C8 44.8(7) . . . . ?
C12 C10 C14 C5 -1.4(9) . . . . ?
C16 C5 C14 C10 0.0(8) . . . . ?
C11 N1 C15 C9 16.6(5) . . . . ?
C17 N1 C15 C9 -168.2(4) . . . . ?
C6 C9 C15 N1 -22.9(5) . . . . ?
C4' C9 C15 N1 -139.3(15) . . . . ?
C4 C9 C15 N1 -159.8(9) . . . . ?
C14 C5 C16 C17 1.8(8) . . . . ?
C10 C12 C17 C16 0.8(7) . . . . ?
C10 C12 C17 N1 178.0(4) . . . . ?
C5 C16 C17 C12 -2.1(7) . . . . ?
C5 C16 C17 N1 -179.2(4) . . . . ?
C11 N1 C17 C12 176.8(4) . . . . ?
C15 N1 C17 C12 2.2(6) . . . . ?
C11 N1 C17 C16 -6.2(6) . . . . ?
C15 N1 C17 C16 179.2(4) . . . . ?
